data_2239926
loop_
_publ_author_name
'Fortes, A. Dominic'
'Gutmann, Matthias J.'

_publ_section_title
;
 Crystal structure of magnesium selenate heptahydrate,
 MgSeO~4~&#x00B7;7H~2~O, from neutron time-of-flight data
;
_journal_issue 9
_journal_name_full 'Acta Crystallographica Section E'
_journal_page_first 134
_journal_page_last 137
_journal_paper_doi 10.1107/S1600536814018698
_journal_volume 70
_journal_year 2014
_chemical_formula_iupac '[Mg (H2 O)6] (Se O4) (H2 O)'
_chemical_formula_moiety 'H12 Mg O6 2+, O4 Se 2-, H2 O'
_chemical_formula_sum 'H14 Mg O11 Se'
_chemical_formula_weight 293.38
_chemical_name_common 'magnesium selenate heptahydrate'
_chemical_name_systematic
;
Hexaaquamagnesium(II) selenate monohydrate
;
_space_group_crystal_system orthorhombic
_space_group_IT_number 19
_space_group_name_Hall 'P 2ac 2ab'
_space_group_name_H-M_alt 'P 21 21 21'
_symmetry_space_group_name_Hall 'P 2ac 2ab'
_symmetry_space_group_name_H-M 'P 21 21 21'
_atom_sites_solution_hydrogens difmap
_atom_sites_solution_primary direct
_audit_creation_method SHELXL-2014
_cell_angle_alpha 90
_cell_angle_beta 90
_cell_angle_gamma 90
_cell_formula_units_Z 4
_cell_length_a 12.234(4)
_cell_length_b 12.020(4)
_cell_length_c 6.809(3)
_cell_measurement_reflns_used 550
_cell_measurement_temperature 10(2)
_cell_volume 1001.3(6)
_computing_cell_refinement '<i>SXD2001</i> (Gutmann, 2005)'
_computing_data_collection '<i>SXD2001</i> (Gutmann, 2005)'
_computing_data_reduction '<i>SXD2001</i> (Gutmann, 2005)'
_computing_molecular_graphics 'DIAMOND (Putz & Brandenburg, 2006)'
_computing_publication_material 'publCIF (Westrip, 2010)'
_computing_structure_refinement 'SHELXL2014 (Gruene <i>et al.</i>, 2014)'
_computing_structure_solution 'SHELXS2014 (Gruene <i>et al.</i>, 2014)'
_diffrn_ambient_temperature 10(2)
_diffrn_measured_fraction_theta_full 0.700
_diffrn_measured_fraction_theta_max 0.138
_diffrn_measurement_device_type SXD
_diffrn_measurement_method 'time-of-flight LAUE diffraction'
_diffrn_radiation_source 'ISIS neutron spallation source'
_diffrn_radiation_type neutron
_diffrn_radiation_wavelength 0.48--7.0
_diffrn_reflns_limit_h_max 30
_diffrn_reflns_limit_h_min -32
_diffrn_reflns_limit_k_max 20
_diffrn_reflns_limit_k_min -31
_diffrn_reflns_limit_l_max 6
_diffrn_reflns_limit_l_min -11
_diffrn_reflns_number 4337
_diffrn_reflns_theta_full 25.240
_diffrn_reflns_theta_max 84.533
_diffrn_reflns_theta_min 0.001
_diffrn_standards_decay_% 0
_diffrn_standards_interval_count 0
_diffrn_standards_interval_time 0
_diffrn_standards_number 0
_exptl_absorpt_coefficient_mu '0.4823 + 0.0036 * \l'
_exptl_absorpt_correction_type numerical
_exptl_absorpt_process_details
;
The linear absorption coefficient is wavelength dependent
and is calculated as:
         \m = 0.4823 + 0.0036 * \l  [mm^-1^]
as determined by Gaussian integration in <i>SXD2001</i> (Gutmann, 2005)
;
_exptl_crystal_colour colourless
_exptl_crystal_density_diffrn 1.946
_exptl_crystal_density_method 'not measured'
_exptl_crystal_description rhomboid
_exptl_crystal_F_000 592
_exptl_crystal_size_max 4.000
_exptl_crystal_size_mid 1.000
_exptl_crystal_size_min 1.000
_refine_diff_density_max 2.064
_refine_diff_density_min -1.715
_refine_ls_abs_structure_details
;
All f" are zero, so absolute structure could not be determined
;
_refine_ls_extinction_coef 0.0026(3)
_refine_ls_extinction_expression Fc^*^=kFc[1+0.001xFc^2^\l^3^/sin(2\q)]^-1/4^
_refine_ls_extinction_method 'SHELXL2014 (Gruene et al., 2014)'
_refine_ls_goodness_of_fit_ref 1.076
_refine_ls_hydrogen_treatment refall
_refine_ls_matrix_type full
_refine_ls_number_parameters 252
_refine_ls_number_reflns 4337
_refine_ls_number_restraints 0
_refine_ls_restrained_S_all 1.076
_refine_ls_R_factor_all 0.0723
_refine_ls_R_factor_gt 0.0723
_refine_ls_shift/su_max 0.000
_refine_ls_shift/su_mean 0.000
_refine_ls_structure_factor_coef Fsqd
_refine_ls_weighting_details 'w=1/[\s^2^(Fo^2^)+(0.1399P)^2^+21.2928P] where P=(Fo^2^+2Fc^2^)/3'
_refine_ls_weighting_scheme calc
_refine_ls_wR_factor_gt 0.1969
_refine_ls_wR_factor_ref 0.1969
_reflns_number_gt 4337
_reflns_number_total 4337
_reflns_threshold_expression I>2\s(I)
_cod_data_source_file wm5046sup1.cf
_cod_data_source_block I
_cod_database_code 2239926
_cod_database_fobs_code 2239926
_shelx_space_group_comment
;
The symmetry employed for this shelxl refinement is uniquely defined
by the following loop, which should always be used as a source of
symmetry information in preference to the above space-group names.
They are only intended as comments.
;
_shelxl_version_number 2.014

loop_
_space_group_symop_operation_xyz
'x, y, z'
'-x+1/2, -y, z+1/2'
'-x, y+1/2, -z+1/2'
'x+1/2, -y+1/2, -z'

loop_
_atom_site_type_symbol
_atom_site_label
_atom_site_fract_x
_atom_site_fract_y
_atom_site_fract_z
_atom_site_U_iso_or_equiv
_atom_site_adp_type
_atom_site_calc_flag
_atom_site_occupancy
Se Se1 0.72001(19) 0.1764(3) 0.4966(7) 0.0005(6) Uani d 1
O O1 0.6727(3) 0.0565(4) 0.4240(10) 0.0045(10) Uani d 1
O O2 0.8540(3) 0.1781(4) 0.4840(10) 0.0039(10) Uani d 1
O O3 0.6788(3) 0.2016(4) 0.7201(10) 0.0032(9) Uani d 1
O O4 0.6714(3) 0.2769(4) 0.3540(10) 0.0037(10) Uani d 1
Mg Mg1 0.5841(3) 0.6050(4) 0.4601(11) 0.0028(11) Uani d 1
O OW1 0.7361(3) 0.6719(5) 0.5016(11) 0.0053(10) Uani d 1
O OW2 0.5312(3) 0.7470(4) 0.3064(10) 0.0046(10) Uani d 1
O OW3 0.5370(3) 0.6718(5) 0.7231(10) 0.0052(10) Uani d 1
O OW4 0.4319(3) 0.5399(4) 0.4219(10) 0.0049(11) Uani d 1
O OW5 0.6304(3) 0.4595(4) 0.6082(10) 0.0042(10) Uani d 1
O OW6 0.6434(3) 0.5384(4) 0.2028(11) 0.0059(11) Uani d 1
O OW7 0.5042(3) 0.4328(4) 0.9377(11) 0.0048(10) Uani d 1
H H1A 0.7663(8) 0.7214(10) 0.403(2) 0.019(2) Uani d 1
H H1B 0.7660(8) 0.6934(9) 0.628(2) 0.017(3) Uani d 1
H H2A 0.5789(8) 0.7721(9) 0.199(2) 0.017(2) Uani d 1
H H2B 0.4571(7) 0.7511(9) 0.251(2) 0.016(2) Uani d 1
H H3A 0.5772(7) 0.7242(9) 0.805(2) 0.018(3) Uani d 1
H H3B 0.4584(7) 0.6826(10) 0.748(2) 0.018(2) Uani d 1
H H4A 0.3879(7) 0.5493(9) 0.304(2) 0.017(2) Uani d 1
H H4B 0.4068(8) 0.4717(9) 0.481(2) 0.020(3) Uani d 1
H H5A 0.6362(7) 0.3931(9) 0.526(2) 0.019(3) Uani d 1
H H5B 0.5863(8) 0.4406(9) 0.721(2) 0.018(2) Uani d 1
H H6A 0.7205(7) 0.5302(10) 0.170(3) 0.026(3) Uani d 1
H H6B 0.5992(8) 0.4994(10) 0.104(2) 0.019(3) Uani d 1
H H7A 0.4395(7) 0.4789(9) 0.953(2) 0.021(3) Uani d 1
H H7B 0.4843(8) 0.3642(9) 0.998(3) 0.023(3) Uani d 1

loop_
_atom_site_aniso_label
_atom_site_aniso_U_11
_atom_site_aniso_U_22
_atom_site_aniso_U_33
_atom_site_aniso_U_12
_atom_site_aniso_U_13
_atom_site_aniso_U_23
Se1 0.0004(7) 0.0005(10) 0.0006(18) -0.0001(7) -0.0003(10) -0.0002(15)
O1 0.0057(12) 0.0042(19) 0.004(3) -0.0009(12) -0.0004(16) -0.0005(19)
O2 0.0013(10) 0.0051(18) 0.005(3) -0.0001(11) 0.0015(14) 0.002(2)
O3 0.0041(13) 0.0042(19) 0.001(3) -0.0006(11) 0.0013(15) -0.0011(19)
O4 0.0046(13) 0.0025(18) 0.004(3) 0.0004(12) 0.0005(15) 0.0016(19)
Mg1 0.0027(12) 0.0021(17) 0.003(3) 0.0008(11) -0.0005(14) -0.0019(19)
OW1 0.0046(12) 0.008(2) 0.003(3) -0.0021(12) 0.0007(17) -0.001(3)
OW2 0.0038(12) 0.0028(19) 0.007(3) 0.0004(11) -0.0016(16) 0.000(2)
OW3 0.0038(11) 0.007(2) 0.005(3) -0.0004(13) 0.0005(15) -0.001(2)
OW4 0.0042(13) 0.006(2) 0.005(3) -0.0011(13) -0.0017(14) 0.000(2)
OW5 0.0057(13) 0.0010(19) 0.006(3) 0.0000(12) 0.0002(14) 0.001(2)
OW6 0.0046(13) 0.006(2) 0.007(3) -0.0001(13) 0.0006(16) -0.002(2)
OW7 0.0064(14) 0.0040(19) 0.004(3) 0.0009(12) 0.0009(15) 0.000(2)
H1A 0.022(4) 0.020(5) 0.016(7) -0.005(3) -0.004(4) -0.002(5)
H1B 0.020(4) 0.019(5) 0.013(8) -0.006(3) -0.004(4) -0.002(5)
H2A 0.019(4) 0.014(4) 0.018(7) -0.002(3) 0.007(4) 0.004(5)
H2B 0.013(3) 0.017(4) 0.018(7) 0.001(3) 0.000(3) -0.003(5)
H3A 0.015(3) 0.019(5) 0.019(7) -0.003(3) 0.001(4) -0.012(5)
H3B 0.009(3) 0.024(5) 0.021(7) 0.001(3) 0.005(3) -0.002(5)
H4A 0.016(3) 0.021(5) 0.013(7) 0.001(3) -0.006(3) -0.002(5)
H4B 0.022(4) 0.016(4) 0.021(8) -0.007(3) -0.001(4) 0.005(5)
H5A 0.021(3) 0.014(4) 0.021(8) 0.002(3) 0.003(4) -0.004(5)
H5B 0.020(4) 0.022(5) 0.011(7) -0.001(3) 0.002(4) 0.001(5)
H6A 0.009(3) 0.030(6) 0.039(10) 0.002(3) 0.004(4) 0.001(6)
H6B 0.018(3) 0.023(5) 0.015(8) -0.005(3) -0.002(4) -0.004(5)
H7A 0.015(3) 0.018(5) 0.030(9) 0.007(3) 0.001(4) 0.007(5)
H7B 0.026(4) 0.016(5) 0.028(9) -0.003(3) -0.002(5) 0.013(6)

loop_
_atom_type_symbol
_atom_type_description
_atom_type_scat_dispersion_real
_atom_type_scat_dispersion_imag
_atom_type_scat_source
H H 0.0000 0.0000 'Neutron Data Booklet, ILL Grenoble, France (2003) ISBN 0-9704143-7-4'
O O 0.0000 0.0000 'Neutron Data Booklet, ILL Grenoble, France (2003) ISBN 0-9704143-7-4'
Se Se 0.0000 0.0000 'Neutron Data Booklet, ILL Grenoble, France (2003) ISBN 0-9704143-7-4'
Mg Mg 0.0000 0.0000 'Neutron Data Booklet, ILL Grenoble, France (2003) ISBN 0-9704143-7-4'

loop_
_geom_angle_atom_site_label_1
_geom_angle_atom_site_label_2
_geom_angle_atom_site_label_3
_geom_angle
O1 Se1 O3 109.7(3)
O1 Se1 O2 110.5(3)
O3 Se1 O2 110.8(4)
O1 Se1 O4 109.8(4)
O3 Se1 O4 107.4(3)
O2 Se1 O4 108.6(3)
OW4 Mg1 OW1 179.2(5)
OW4 Mg1 OW3 90.3(3)
OW1 Mg1 OW3 88.9(4)
OW4 Mg1 OW6 93.7(3)
OW1 Mg1 OW6 87.2(3)
OW3 Mg1 OW6 175.7(3)
OW4 Mg1 OW5 89.3(3)
OW1 Mg1 OW5 90.9(3)
OW3 Mg1 OW5 89.0(4)
OW6 Mg1 OW5 89.4(3)
OW4 Mg1 OW2 88.1(3)
OW1 Mg1 OW2 91.7(3)
OW3 Mg1 OW2 91.7(3)
OW6 Mg1 OW2 90.0(4)
OW5 Mg1 OW2 177.3(3)
H1B OW1 H1A 107.8(12)
H1B OW1 Mg1 124.8(9)
H1A OW1 Mg1 119.5(9)
H2A OW2 H2B 104.2(12)
H2A OW2 Mg1 115.9(7)
H2B OW2 Mg1 121.0(7)
H3A OW3 H3B 108.0(11)
H3A OW3 Mg1 127.8(8)
H3B OW3 Mg1 118.5(10)
H4B OW4 H4A 105.5(11)
H4B OW4 Mg1 124.4(8)
H4A OW4 Mg1 124.5(8)
H5B OW5 H5A 107.7(11)
H5B OW5 Mg1 115.3(7)
H5A OW5 Mg1 115.3(10)
H6A OW6 H6B 109.0(13)
H6A OW6 Mg1 125.2(11)
H6B OW6 Mg1 125.1(8)
H7B OW7 H7A 103.7(11)

loop_
_geom_bond_atom_site_label_1
_geom_bond_atom_site_label_2
_geom_bond_distance
_geom_bond_publ_flag
Se1 O1 1.630(6) yes
Se1 O3 1.631(8) yes
Se1 O2 1.642(4) yes
Se1 O4 1.661(7) yes
Mg1 OW4 2.037(6) yes
Mg1 OW1 2.045(6) yes
Mg1 OW3 2.046(10) yes
Mg1 OW6 2.058(9) yes
Mg1 OW5 2.097(8) yes
Mg1 OW2 2.104(8) yes
OW1 H1B 0.968(16) ?
OW1 H1A 0.969(16) ?
OW2 H2A 0.983(14) ?
OW2 H2B 0.984(11) ?
OW3 H3A 0.976(13) ?
OW3 H3B 0.985(9) ?
OW4 H4B 0.964(13) ?
OW4 H4A 0.976(14) ?
OW5 H5B 0.967(15) ?
OW5 H5A 0.976(14) ?
OW6 H6A 0.976(10) ?
OW6 H6B 0.982(14) ?
OW7 H7B 0.955(13) ?
OW7 H7A 0.973(10) ?

loop_
_geom_hbond_atom_site_label_D
_geom_hbond_atom_site_label_H
_geom_hbond_atom_site_label_A
_geom_hbond_site_symmetry_A
_geom_hbond_distance_DH
_geom_hbond_distance_HA
_geom_hbond_distance_DA
_geom_hbond_angle_DHA
OW1 H1A O3 2_664 0.969(16) 1.692(16) 2.659(9) 175.4(13)
OW1 H1B O4 2_665 0.968(16) 1.757(15) 2.724(9) 175.1(11)
OW2 H2A O2 2_664 0.983(14) 1.781(15) 2.757(9) 171.0(11)
OW2 H2B O4 3_655 0.984(11) 1.753(11) 2.732(7) 172.4(10)
OW3 H3A O2 2_665 0.976(13) 1.889(13) 2.861(8) 174.5(12)
OW3 H3B O3 3_656 0.985(9) 1.708(9) 2.692(6) 177.4(14)
OW4 H4A O1 3_655 0.976(14) 1.720(15) 2.688(9) 170.9(11)
OW4 H4B O2 4_456 0.964(13) 1.927(11) 2.861(7) 162.3(15)
OW5 H5A O4 . 0.976(14) 1.874(14) 2.839(8) 169.6(10)
OW5 H5B OW7 . 0.967(15) 1.786(14) 2.742(9) 169.4(10)
OW6 H6A OW5 2_664 0.976(10) 1.875(10) 2.841(6) 170.3(12)
OW6 H6B OW7 1_554 0.982(14) 1.809(13) 2.787(8) 173.4(11)
OW7 H7A O1 3_656 0.973(10) 1.858(12) 2.790(7) 159.5(14)
OW7 H7B OW2 3_646 0.955(13) 1.946(16) 2.866(8) 161.2(15)
